data_7207038
loop_
_publ_author_name
'Haldar, Ritesh'
'Maji, Tapas Kumar'

_publ_section_title
;
 Selective carbon dioxide uptake and crystal-to-crystal transformation:
 porous 3D framework to 1D chain triggered by conformational change of the
 spacer
;
_journal_issue 2
_journal_name_full CrystEngComm
_journal_page_first 684
_journal_paper_doi 10.1039/c1ce05847a
_journal_volume 14
_journal_year 2012
_chemical_formula_sum 'C28 H24 N10 O4 Zn'
_chemical_formula_weight 629.94
_chemical_name_systematic
;
?
;
_space_group_IT_number 15
_symmetry_cell_setting monoclinic
_symmetry_space_group_name_Hall '-C 2yc'
_symmetry_space_group_name_H-M 'C 1 2/c 1'
_atom_sites_solution_hydrogens geom
_atom_sites_solution_primary direct
_atom_sites_solution_secondary difmap
_audit_creation_method SHELXL-97
_cell_angle_alpha 90.00
_cell_angle_beta 100.967(6)
_cell_angle_gamma 90.00
_cell_formula_units_Z 4
_cell_length_a 18.7769(14)
_cell_length_b 19.8686(14)
_cell_length_c 8.7734(6)
_cell_measurement_temperature 293(2)
_cell_volume 3213.3(4)
_computing_cell_refinement SMART
_computing_data_collection 'SMART (Bruker,2000)'
_computing_data_reduction 'SAINT (Bruker,2000)'
_computing_molecular_graphics 'Mercury 1.4.1'
_computing_publication_material 'PLATON (Spek, 2003)'
_computing_structure_refinement 'SHELXL-97 (Sheldrick, 1997)'
_computing_structure_solution 'SIR-92 (Altomare et al. 1994)'
_diffrn_ambient_temperature 293(2)
_diffrn_measured_fraction_theta_full 0.899
_diffrn_measured_fraction_theta_max 0.899
_diffrn_radiation_monochromator graphite
_diffrn_radiation_source 'fine-focus sealed tube'
_diffrn_radiation_type MoK\a
_diffrn_radiation_wavelength 0.71073
_diffrn_reflns_av_R_equivalents 0.0764
_diffrn_reflns_av_sigmaI/netI 0.0819
_diffrn_reflns_limit_h_max 22
_diffrn_reflns_limit_h_min -22
_diffrn_reflns_limit_k_max 23
_diffrn_reflns_limit_k_min -23
_diffrn_reflns_limit_l_max 10
_diffrn_reflns_limit_l_min -10
_diffrn_reflns_number 16169
_diffrn_reflns_theta_full 25.06
_diffrn_reflns_theta_max 25.06
_diffrn_reflns_theta_min 1.51
_exptl_absorpt_coefficient_mu 0.812
_exptl_absorpt_correction_T_max 0.9685
_exptl_absorpt_correction_T_min 0.7516
_exptl_absorpt_correction_type empirical
_exptl_absorpt_process_details SADABS
_exptl_crystal_colour colorless
_exptl_crystal_density_diffrn 1.302
_exptl_crystal_density_method 'not measured'
_exptl_crystal_description 'square block'
_exptl_crystal_F_000 1296
_exptl_crystal_size_max 0.08
_exptl_crystal_size_mid 0.08
_exptl_crystal_size_min 0.06
_refine_diff_density_max 0.947
_refine_diff_density_min -0.459
_refine_diff_density_rms 0.147
_refine_ls_extinction_method none
_refine_ls_goodness_of_fit_ref 1.038
_refine_ls_hydrogen_treatment noref
_refine_ls_matrix_type full
_refine_ls_number_parameters 181
_refine_ls_number_reflns 2576
_refine_ls_number_restraints 0
_refine_ls_restrained_S_all 1.038
_refine_ls_R_factor_all 0.0917
_refine_ls_R_factor_gt 0.0692
_refine_ls_shift/su_max 0.000
_refine_ls_shift/su_mean 0.000
_refine_ls_structure_factor_coef Fsqd
_refine_ls_weighting_details 'calc w=1/[\s^2^(Fo^2^)+(0.1381P)^2^+0.0000P] where P=(Fo^2^+2Fc^2^)/3'
_refine_ls_weighting_scheme calc
_refine_ls_wR_factor_gt 0.2033
_refine_ls_wR_factor_ref 0.2168
_reflns_number_gt 1871
_reflns_number_total 2576
_reflns_threshold_expression >2sigma(I)
_cod_data_source_file c1ce05847a.txt
_cod_data_source_block compound1
_cod_original_sg_symbol_H-M C2/c
_cod_database_code 7207038

loop_
_symmetry_equiv_pos_as_xyz
'x, y, z'
'-x, y, -z+1/2'
'x+1/2, y+1/2, z'
'-x+1/2, y+1/2, -z+1/2'
'-x, -y, -z'
'x, -y, z-1/2'
'-x+1/2, -y+1/2, -z'
'x+1/2, -y+1/2, z-1/2'

loop_
_atom_site_label
_atom_site_type_symbol
_atom_site_fract_x
_atom_site_fract_y
_atom_site_fract_z
_atom_site_U_iso_or_equiv
_atom_site_adp_type
_atom_site_occupancy
_atom_site_symmetry_multiplicity
_atom_site_calc_flag
_atom_site_refinement_flags
Zn1 Zn 0.5000 0.17525(4) 0.2500 0.0322(3) Uani 1 2 d S
N1 N 0.4126(3) 0.0990(2) 0.2172(5) 0.0419(11) Uani 1 1 d .
C3 C 0.2955(5) 0.0633(4) 0.2546(9) 0.071(2) Uani 1 1 d .
H3 H 0.2530 0.0732 0.2900 0.085 Uiso 1 1 calc R
N2 N 0.5813(3) 0.2540(2) 0.2752(6) 0.0402(11) Uani 1 1 d .
C10 C 0.6849(4) 0.3555(4) 0.2920(8) 0.065(2) Uani 1 1 d .
C4 C 0.3650(5) -0.0086(4) 0.1342(10) 0.071(2) Uani 1 1 d .
H4 H 0.3726 -0.0498 0.0896 0.085 Uiso 1 1 calc R
N3 N 0.5032(3) 0.1677(2) 0.4962(6) 0.0454(11) Uani 1 1 d .
C1 C 0.3516(3) 0.1099(3) 0.2716(8) 0.0539(16) Uani 1 1 d .
H1 H 0.3466 0.1502 0.3227 0.065 Uiso 1 1 calc R
C7 C 0.6296(3) 0.2647(3) 0.4044(7) 0.0441(14) Uani 1 1 d .
H7 H 0.6283 0.2376 0.4902 0.053 Uiso 1 1 calc R
C9 C 0.6320(5) 0.3461(4) 0.1622(9) 0.079(3) Uani 1 1 d .
H9 H 0.6295 0.3748 0.0775 0.095 Uiso 1 1 calc R
N4 N 0.485(2) 0.1248(6) 0.739(5) 0.095(12) Uani 0.50 1 d P
C5 C 0.3030(5) 0.0025(4) 0.1852(9) 0.070(2) Uani 1 1 d .
C2 C 0.4169(4) 0.0402(3) 0.1476(8) 0.0570(17) Uani 1 1 d .
H2 H 0.4578 0.0318 0.1053 0.068 Uiso 1 1 calc R
C8 C 0.6816(4) 0.3143(3) 0.4165(8) 0.0587(17) Uani 1 1 d .
H8 H 0.7145 0.3201 0.5091 0.070 Uiso 1 1 calc R
C11 C 0.7415(6) 0.4089(5) 0.3039(11) 0.102(4) Uani 1 1 d .
H11A H 0.7358 0.4389 0.3880 0.123 Uiso 1 1 calc R
H11B H 0.7886 0.3875 0.3330 0.123 Uiso 1 1 calc R
C6 C 0.5829(4) 0.2948(3) 0.1571(8) 0.0616(19) Uani 1 1 d .
H6 H 0.5491 0.2884 0.0661 0.074 Uiso 1 1 calc R
C13 C 0.5025(4) 0.1522(3) 0.6179(8) 0.0572(18) Uani 1 1 d .
C12 C 0.7423(6) 0.4490(5) 0.1688(12) 0.104(4) Uani 1 1 d .
H12A H 0.6959 0.4716 0.1411 0.125 Uiso 1 1 calc R
H12B H 0.7471 0.4192 0.0837 0.125 Uiso 1 1 calc R
N7 N 0.6676(15) 0.2715(14) -0.194(3) 0.267(11) Uiso 1 1 d .
N6 N 0.7491(18) 0.2905(15) -0.042(4) 0.173(10) Uiso 0.50 1 d P
C14 C 0.7023(18) 0.2366(18) -0.117(4) 0.265(14) Uiso 1 1 d .
O2W O 0.4129(17) 0.3651(15) -0.214(4) 0.426(16) Uiso 1 1 d .
O3W O 0.494(3) 0.471(3) 0.097(5) 0.36(3) Uiso 0.50 1 d P
O1W O 0.5000 0.4526(7) -0.2500 0.139(4) Uiso 1 2 d S

loop_
_atom_site_aniso_label
_atom_site_aniso_U_11
_atom_site_aniso_U_22
_atom_site_aniso_U_33
_atom_site_aniso_U_23
_atom_site_aniso_U_13
_atom_site_aniso_U_12
Zn1 0.0340(5) 0.0310(5) 0.0330(5) 0.000 0.0095(3) 0.000
N1 0.042(3) 0.039(2) 0.045(3) 0.002(2) 0.010(2) -0.006(2)
C3 0.066(5) 0.082(5) 0.067(5) 0.011(4) 0.021(4) -0.028(4)
N2 0.040(3) 0.036(2) 0.044(3) 0.000(2) 0.007(2) -0.003(2)
C10 0.072(5) 0.064(4) 0.056(4) 0.001(3) 0.007(4) -0.034(4)
C4 0.073(5) 0.049(4) 0.081(5) -0.003(4) -0.011(4) -0.020(4)
N3 0.053(3) 0.054(3) 0.031(3) -0.003(2) 0.013(2) 0.001(2)
C1 0.050(4) 0.054(4) 0.062(4) -0.002(3) 0.021(3) -0.012(3)
C7 0.042(3) 0.043(3) 0.045(3) 0.003(2) 0.004(3) -0.008(3)
C9 0.103(7) 0.073(5) 0.054(4) 0.015(4) -0.004(4) -0.053(5)
N4 0.17(3) 0.079(7) 0.037(10) -0.002(12) 0.028(17) -0.072(16)
C5 0.077(6) 0.059(4) 0.067(5) 0.017(4) -0.007(4) -0.038(4)
C2 0.050(4) 0.047(3) 0.070(4) -0.015(3) 0.003(3) -0.007(3)
C8 0.057(4) 0.061(4) 0.052(4) -0.004(3) -0.002(3) -0.022(3)
C11 0.116(8) 0.104(7) 0.078(6) 0.016(5) -0.003(5) -0.076(6)
C6 0.073(5) 0.062(4) 0.045(4) 0.009(3) -0.002(3) -0.028(4)
C13 0.081(5) 0.047(3) 0.042(4) -0.006(3) 0.007(3) 0.006(3)
C12 0.104(8) 0.102(6) 0.094(7) 0.022(5) -0.014(6) -0.070(6)

loop_
_atom_type_symbol
_atom_type_description
_atom_type_scat_dispersion_real
_atom_type_scat_dispersion_imag
_atom_type_scat_source
C C 0.0033 0.0016 'International Tables Vol C Tables 4.2.6.8 and 6.1.1.4'
H H 0.0000 0.0000 'International Tables Vol C Tables 4.2.6.8 and 6.1.1.4'
N N 0.0061 0.0033 'International Tables Vol C Tables 4.2.6.8 and 6.1.1.4'
O O 0.0106 0.0060 'International Tables Vol C Tables 4.2.6.8 and 6.1.1.4'
Zn Zn 0.2839 1.4301 'International Tables Vol C Tables 4.2.6.8 and 6.1.1.4'

loop_
_geom_angle_atom_site_label_1
_geom_angle_atom_site_label_2
_geom_angle_atom_site_label_3
_geom_angle
_geom_angle_site_symmetry_1
_geom_angle_site_symmetry_3
N3 Zn1 N3 172.0(3) 2_655 .
N3 Zn1 N2 92.12(18) 2_655 .
N3 Zn1 N2 93.64(19) . .
N3 Zn1 N2 93.64(19) 2_655 2_655
N3 Zn1 N2 92.12(18) . 2_655
N2 Zn1 N2 87.6(2) . 2_655
N3 Zn1 N1 86.76(18) 2_655 .
N3 Zn1 N1 87.78(18) . .
N2 Zn1 N1 176.78(17) . .
N2 Zn1 N1 89.45(17) 2_655 .
N3 Zn1 N1 87.78(18) 2_655 2_655
N3 Zn1 N1 86.76(18) . 2_655
N2 Zn1 N1 89.45(17) . 2_655
N2 Zn1 N1 176.78(18) 2_655 2_655
N1 Zn1 N1 93.5(2) . 2_655
C2 N1 C1 115.9(5) . .
C2 N1 Zn1 123.7(4) . .
C1 N1 Zn1 120.4(4) . .
C5 C3 C1 119.7(7) . .
C6 N2 C7 117.3(5) . .
C6 N2 Zn1 119.0(4) . .
C7 N2 Zn1 123.8(4) . .
C9 C10 C8 116.3(6) . .
C9 C10 C11 123.2(7) . .
C8 C10 C11 120.5(7) . .
C5 C4 C2 120.2(7) . .
C13 N3 Zn1 167.7(5) . .
N1 C1 C3 122.4(6) . .
N2 C7 C8 122.6(5) . .
C6 C9 C10 120.2(7) . .
N4 N4 C13 84(7) 2_656 .
N4 N4 C13 73(7) 2_656 2_656
C13 N4 C13 125.1(15) . 2_656
C4 C5 C3 117.6(6) . .
C4 C5 C12 121.7(9) . 3_445
C3 C5 C12 120.7(9) . 3_445
N1 C2 C4 124.2(7) . .
C10 C8 C7 120.2(6) . .
C12 C11 C10 117.2(8) . .
N2 C6 C9 123.2(6) . .
N3 C13 N4 163.5(17) . .
N3 C13 N4 167.0(15) . 2_656
N4 C13 N4 24(3) . 2_656
C11 C12 C5 115.5(7) . 3
C14 N7 N6 51(2) . .
C14 N6 C14 110(3) . 7_655
C14 N6 N6 59(2) . 7_655
C14 N6 N6 50.9(17) 7_655 7_655
C14 N6 N7 35.8(19) . .
C14 N6 N7 144(3) 7_655 .
N6 N6 N7 94(3) 7_655 .
N7 C14 N6 93(3) . .
N7 C14 N6 157(4) . 7_655
N6 C14 N6 70(3) . 7_655

loop_
_geom_bond_atom_site_label_1
_geom_bond_atom_site_label_2
_geom_bond_distance
_geom_bond_site_symmetry_2
Zn1 N3 2.155(5) 2_655
Zn1 N3 2.155(5) .
Zn1 N2 2.168(4) .
Zn1 N2 2.168(4) 2_655
Zn1 N1 2.212(5) .
Zn1 N1 2.212(5) 2_655
N1 C2 1.327(8) .
N1 C1 1.340(8) .
C3 C5 1.371(11) .
C3 C1 1.390(9) .
N2 C6 1.320(8) .
N2 C7 1.327(8) .
C10 C9 1.374(11) .
C10 C8 1.375(10) .
C10 C11 1.492(10) .
C4 C5 1.343(12) .
C4 C2 1.364(10) .
N3 C13 1.114(8) .
C7 C8 1.377(8) .
C9 C6 1.369(9) .
N4 N4 0.54(8) 2_656
N4 C13 1.29(3) .
N4 C13 1.34(4) 2_656
C5 C12 1.546(10) 3_445
C11 C12 1.430(12) .
C13 N4 1.34(4) 2_656
C12 C5 1.546(10) 3
N7 C14 1.09(4) .
N7 N6 1.87(4) .
N6 C14 1.46(3) .
N6 C14 1.61(4) 7_655
N6 N6 1.77(6) 7_655
C14 N6 1.61(4) 7_655
